data_7047261
loop_
_publ_author_name
'Garcia, Lucia'
'Anker, Mathew D.'
'Mahon, Mary F.'
'Maron, Laurent'
'Hill, Michael S.'

_publ_section_title
;
 Coordination of arenes and phosphines by charge separated alkaline earth
 cations.
;
_journal_issue 36
_journal_name_full 'Dalton transactions (Cambridge, England : 2003)'
_journal_page_first 12684
_journal_page_last 12693
_journal_paper_doi 10.1039/c8dt03124j
_journal_volume 47
_journal_year 2018
_chemical_formula_moiety 'C35 H47 Ca N2, Al C16 F36 O4'
_chemical_formula_sum 'C51 H47 Al Ca F36 N2 O4'
_chemical_formula_weight 1502.96
_space_group_crystal_system monoclinic
_space_group_IT_number 12
_space_group_name_Hall '-C 2y'
_space_group_name_H-M_alt 'C 1 2/m 1'
_symmetry_space_group_name_Hall '-C 2y'
_symmetry_space_group_name_H-M 'C 1 2/m 1'
_atom_sites_solution_hydrogens geom
_atom_sites_solution_primary iterative
_audit_creation_date 2018-06-07
_audit_creation_method
;
Olex2 1.2
(compiled 2018.05.29 svn.r3508 for OlexSys, GUI svn.r5506)
;
_audit_update_record
;
2018-06-07 deposited with the CCDC.
2018-08-15 downloaded from the CCDC.
;
_cell_angle_alpha 90
_cell_angle_beta 103.767(5)
_cell_angle_gamma 90
_cell_formula_units_Z 4
_cell_length_a 20.9248(10)
_cell_length_b 24.8726(10)
_cell_length_c 12.2476(6)
_cell_measurement_reflns_used 4632
_cell_measurement_temperature 150.01(10)
_cell_measurement_theta_max 68.1170
_cell_measurement_theta_min 4.2250
_cell_volume 6191.2(5)
_computing_cell_refinement 'CrysAlisPro 1.171.38.41 (Rigaku OD, 2015)'
_computing_data_collection 'CrysAlisPro 1.171.38.41 (Rigaku OD, 2015)'
_computing_data_reduction 'CrysAlisPro 1.171.38.41 (Rigaku OD, 2015)'
_computing_molecular_graphics 'Olex2 (Dolomanov et al., 2009)'
_computing_publication_material 'Olex2 (Dolomanov et al., 2009)'
_computing_structure_refinement 'ShelXL (Sheldrick, 2015)'
_computing_structure_solution 'olex2.solve (Bourhis et al., 2015)'
_diffrn_ambient_environment N~2~
_diffrn_ambient_temperature 150.01(10)
_diffrn_detector 'CCD plate'
_diffrn_detector_area_resol_mean 8.1150
_diffrn_detector_type EosS2
_diffrn_measured_fraction_theta_full 0.999
_diffrn_measured_fraction_theta_max 0.997
_diffrn_measurement_device 'four-circle diffractometer'
_diffrn_measurement_device_type 'SuperNova, Dual, Cu at zero, EosS2'
_diffrn_measurement_method '\w scans'
_diffrn_radiation_monochromator mirror
_diffrn_radiation_probe x-ray
_diffrn_radiation_type CuK\a
_diffrn_radiation_wavelength 1.54184
_diffrn_reflns_av_R_equivalents 0.0404
_diffrn_reflns_av_unetI/netI 0.0380
_diffrn_reflns_Laue_measured_fraction_full 0.999
_diffrn_reflns_Laue_measured_fraction_max 0.997
_diffrn_reflns_limit_h_max 25
_diffrn_reflns_limit_h_min -19
_diffrn_reflns_limit_k_max 29
_diffrn_reflns_limit_k_min -23
_diffrn_reflns_limit_l_max 14
_diffrn_reflns_limit_l_min -14
_diffrn_reflns_number 20064
_diffrn_reflns_point_group_measured_fraction_full 0.999
_diffrn_reflns_point_group_measured_fraction_max 0.997
_diffrn_reflns_theta_full 67.684
_diffrn_reflns_theta_max 68.507
_diffrn_reflns_theta_min 2.808
_diffrn_source 'micro-focus sealed X-ray tube'
_diffrn_source_type 'SuperNova (Cu) X-ray Source'
_exptl_absorpt_coefficient_mu 2.431
_exptl_absorpt_correction_T_max 1.00000
_exptl_absorpt_correction_T_min 0.71462
_exptl_absorpt_correction_type multi-scan
_exptl_absorpt_process_details
;
CrysAlisPro 1.171.38.41 (Rigaku Oxford Diffraction, 2015)
Empirical absorption correction using spherical harmonics,
 implemented in SCALE3 ABSPACK scaling algorithm.
;
_exptl_crystal_colour colourless
_exptl_crystal_colour_primary colourless
_exptl_crystal_density_diffrn 1.612
_exptl_crystal_description block
_exptl_crystal_F_000 3024
_exptl_crystal_size_max 0.141
_exptl_crystal_size_mid 0.054
_exptl_crystal_size_min 0.031
_refine_diff_density_max 0.530
_refine_diff_density_min -0.573
_refine_diff_density_rms 0.068
_refine_ls_extinction_method none
_refine_ls_goodness_of_fit_ref 1.027
_refine_ls_hydrogen_treatment mixed
_refine_ls_matrix_type full
_refine_ls_number_parameters 671
_refine_ls_number_reflns 5829
_refine_ls_number_restraints 455
_refine_ls_restrained_S_all 1.102
_refine_ls_R_factor_all 0.1024
_refine_ls_R_factor_gt 0.0764
_refine_ls_shift/su_max 0.000
_refine_ls_shift/su_mean 0.000
_refine_ls_structure_factor_coef Fsqd
_refine_ls_weighting_details 'w=1/[\s^2^(Fo^2^)+(0.1170P)^2^+15.4038P] where P=(Fo^2^+2Fc^2^)/3'
_refine_ls_weighting_scheme calc
_refine_ls_wR_factor_gt 0.2013
_refine_ls_wR_factor_ref 0.2255
_reflns_Friedel_coverage 0.000
_reflns_number_gt 4170
_reflns_number_total 5829
_reflns_threshold_expression 'I > 2\s(I)'
_cod_data_source_file c8dt03124j2.cif
_cod_data_source_block s17msh154
_cod_depositor_comments 'Adding full bibliography for 7047260--7047266.cif.'
_cod_database_code 7047261
_shelxl_version_number 2014-3
_shelx_space_group_comment
;
The symmetry employed for this shelxl refinement is uniquely defined
by the following loop, which should always be used as a source of
symmetry information in preference to the above space-group names.
They are only intended as comments.
;
_olex2_refinement_description
;
1. Fixed Uiso
 At 1.2 times of:
  All C(H) groups
 At 1.5 times of:
  All C(H,H) groups, All C(H,H,H) groups
2. Restrained distances
 O1_2-C1_2
 1.35 with sigma of 0.02
 C1_2-C2_2 \\sim C1_2-C3_2 \\sim C1_2-C4_2
 with sigma of 0.02
 F1_2-C2_2 \\sim F2_2-C2_2 \\sim F3_2-C2_2 \\sim F4_2-C3_2 \\sim F5_2-C3_2
\\sim F6_2-C3_2 \\sim F7_2-
 C4_2 \\sim F8_2-C4_2 \\sim F9_2-C4_2
 with sigma of 0.02
 C2_2-C3_2 \\sim C3_2-C4_2 \\sim C2_2-C4_2
 with sigma of 0.04
 O1_2-C2_2 \\sim O1_2-C3_2 \\sim O1_2-C4_2
 with sigma of 0.04
 F1_2-F2_2 \\sim F2_2-F3_2 \\sim F3_2-F1_2 \\sim F4_2-F5_2 \\sim F5_2-F6_2
\\sim F6_2-F4_2 \\sim F7_2-
 F8_2 \\sim F8_2-F9_2 \\sim F9_2-F7_2
 with sigma of 0.04
 F1_2-C1_2 \\sim F2_2-C1_2 \\sim F3_2-C1_2 \\sim F4_2-C1_2 \\sim F5_2-C1_2
\\sim F6_2-C1_2 \\sim F7_2-
 C1_2 \\sim F8_2-C1_2 \\sim F9_2-C1_2
 with sigma of 0.1
 F3A-C2A \\sim F3_3-C2_3 \\sim F1A-C2A \\sim F1_3-C2_3 \\sim F2A-C2A \\sim
F2_3-C2_3
 with sigma of 0.01
 C2A-C1_3 \\sim C2_3-C1_3
 with sigma of 0.005
 F1-C3_3 \\sim F5_3-C3_3 \\sim F3-C3_3 \\sim F4_3-C3_3
 with sigma of 0.005
 F2_4-C2_4 \\sim F1_4-C2_4 \\sim F3_4-C2_4 \\sim F4_4-C3_4 \\sim F6_4-C3_4
\\sim F5_4-C3_4 \\sim F8_4-
 C4_4 \\sim F9_4-C4_4 \\sim F7_4-C4_4
 with sigma of 0.005
3. Uiso/Uaniso restraints and constraints
O1_2 \\sim C1_2 \\sim C2_2 \\sim F1_2 \\sim F2_2 \\sim F3_2 \\sim C3_2 \\sim
F4_2 \\sim F5_2 \\sim F6_2 \\sim C4_2 \\sim F7_2 \\sim F8_2 \\sim F9_2: within
2A with sigma of 0.04 and sigma for terminal atoms of 0.08
F4_3 \\sim F1 \\sim F5_3 \\sim F3: within 2A with sigma of 0.02 and sigma for
terminal atoms of 0.01
Uanis(C1_1) = Uanis(C1_2)
4. Rigid body (RIGU) restrains
 F1_2, F2_2, F3_2, F4_2, F5_2, F6_2, F7_2, F8_2, F9_2, O1_2, C1_2, C2_2, C3_2,
 C4_2
 with sigma for 1-2 distances of 0.004 and sigma for 1-3 distances of 0.004
 F1A, F2A, F3A, C2A
 with sigma for 1-2 distances of 0.004 and sigma for 1-3 distances of 0.004
 F1_3, F2_3, F3_3, C2_3
 with sigma for 1-2 distances of 0.004 and sigma for 1-3 distances of 0.004
 F4_4, F5_4, F6_4, C3_4
 with sigma for 1-2 distances of 0.004 and sigma for 1-3 distances of 0.004
 F7_4, F8_4, F9_4, C4_4
 with sigma for 1-2 distances of 0.004 and sigma for 1-3 distances of 0.004
5. Others
 Fixed Sof: F1A(0.45) F2A(0.45) F3A(0.45) C2A(0.45) F1(0.25) F3(0.5) F1(0.55)
 F2(0.55) F3(0.55) F4(0.55) F5(0.55) F6(0.55) F7(0.55) F8(0.55) F9(0.55)
 O1(0.55) C1(0.55) C2(0.55) C3(0.55) C4(0.55) F1(0.45) F2(0.45) F3(0.45)
 F4(0.45) F5(0.45) F6(0.45) F7(0.45) F8(0.45) F9(0.45) O1(0.45) C1(0.45)
 C2(0.45) C3(0.45) C4(0.45) F1(0.55) F2(0.55) F3(0.55) F4(0.25) F5(0.5)
 C2(0.55) F2(0.5) F3(0.5) F4(0.5) F5(0.5) F6(0.5) F7(0.5) F8(0.5) F9(0.5)
 C2(0.5) C3(0.5) C4(0.5)
6.a Ternary CH refined with riding coordinates:
 C10(H10), C13(H13), C16(H16), C17(H17), C18(H18)
6.b Aromatic/amide H refined with riding coordinates:
 C3(H3), C6(H6), C7(H7), C8(H8)
6.c Idealised Me refined as rotating group:
 C1(H1A,H1B,H1C), C11(H11A,H11B,H11C), C12(H12A,H12B,H12C), C14(H14A,H14B,
 H14C), C15(H15A,H15B,H15C)
;
_olex2_submission_special_instructions 'No special instructions were received'

loop_
_space_group_symop_operation_xyz
'x, y, z'
'-x, y, -z'
'x+1/2, y+1/2, z'
'-x+1/2, y+1/2, -z'
'-x, -y, -z'
'x, -y, z'
'-x+1/2, -y+1/2, -z'
'x+1/2, -y+1/2, z'

loop_
_atom_site_label
_atom_site_type_symbol
_atom_site_fract_x
_atom_site_fract_y
_atom_site_fract_z
_atom_site_U_iso_or_equiv
_atom_site_adp_type
_atom_site_occupancy
_atom_site_site_symmetry_order
_atom_site_calc_flag
_atom_site_refinement_flags_posn
_atom_site_refinement_flags_adp
_atom_site_refinement_flags_occupancy
_atom_site_disorder_assembly
_atom_site_disorder_group
Ca1 Ca 0.5000 0.82275(4) 0.5000 0.0572(4) Uani 1 2 d S T P . .
N1 N 0.44359(13) 0.75194(10) 0.5402(2) 0.0321(6) Uani 1 1 d . . . . .
C1 C 0.39920(18) 0.66362(15) 0.5725(3) 0.0426(8) Uani 1 1 d . . . . .
H1A H 0.4039 0.6672 0.6521 0.064 Uiso 1 1 calc GR . . . .
H1B H 0.4065 0.6269 0.5549 0.064 Uiso 1 1 calc GR . . . .
H1C H 0.3556 0.6742 0.5337 0.064 Uiso 1 1 calc GR . . . .
C2 C 0.44887(15) 0.69913(13) 0.5362(3) 0.0320(7) Uani 1 1 d . . . . .
C3 C 0.5000 0.67381(18) 0.5000 0.0338(10) Uani 1 2 d S T P . .
H3 H 0.5000 0.6364 0.5000 0.041 Uiso 1 2 calc RS T P . .
C4 C 0.39077(16) 0.78029(13) 0.5681(3) 0.0335(7) Uani 1 1 d . . . . .
C5 C 0.33659(16) 0.79579(14) 0.4808(3) 0.0350(7) Uani 1 1 d . . . . .
C6 C 0.29261(18) 0.83341(15) 0.5049(3) 0.0430(8) Uani 1 1 d . . . . .
H6 H 0.2569 0.8442 0.4483 0.052 Uiso 1 1 calc R . . . .
C7 C 0.3011(2) 0.85513(16) 0.6116(3) 0.0504(10) Uani 1 1 d . . . . .
H7 H 0.2722 0.8812 0.6256 0.061 Uiso 1 1 calc R . . . .
C8 C 0.3526(2) 0.83785(17) 0.6969(3) 0.0511(10) Uani 1 1 d . . . . .
H8 H 0.3569 0.8515 0.7689 0.061 Uiso 1 1 calc R . . . .
C9 C 0.39818(18) 0.80056(15) 0.6781(3) 0.0398(8) Uani 1 1 d . . . . .
C10 C 0.32679(17) 0.77147(15) 0.3635(3) 0.0390(8) Uani 1 1 d . . . . .
H10 H 0.3384 0.7333 0.3737 0.047 Uiso 1 1 calc R . . . .
C11 C 0.25595(19) 0.77403(17) 0.2959(3) 0.0488(9) Uani 1 1 d . . . . .
H11A H 0.2275 0.7604 0.3404 0.073 Uiso 1 1 calc GR . . . .
H11B H 0.2511 0.7527 0.2291 0.073 Uiso 1 1 calc GR . . . .
H11C H 0.2445 0.8106 0.2754 0.073 Uiso 1 1 calc GR . . . .
C12 C 0.3722(2) 0.7961(2) 0.2967(3) 0.0567(11) Uani 1 1 d . . . . .
H12A H 0.3687 0.8345 0.2979 0.085 Uiso 1 1 calc GR . . . .
H12B H 0.3597 0.7836 0.2204 0.085 Uiso 1 1 calc GR . . . .
H12C H 0.4167 0.7856 0.3295 0.11(2) Uiso 1 1 calc GR . . . .
C13 C 0.45150(19) 0.77987(17) 0.7756(3) 0.0473(9) Uani 1 1 d . . . . .
H13 H 0.4798 0.7557 0.7449 0.057 Uiso 1 1 calc R . . . .
C14 C 0.4216(2) 0.7474(2) 0.8563(4) 0.0658(13) Uani 1 1 d . . . . .
H14A H 0.3916 0.7697 0.8845 0.099 Uiso 1 1 calc GR . . . .
H14B H 0.4559 0.7350 0.9179 0.099 Uiso 1 1 calc GR . . . .
H14C H 0.3983 0.7171 0.8175 0.099 Uiso 1 1 calc GR . . . .
C15 C 0.4947(2) 0.82483(19) 0.8387(3) 0.0561(11) Uani 1 1 d . . . . .
H15A H 0.5151 0.8439 0.7877 0.084 Uiso 1 1 calc GR . . . .
H15B H 0.5282 0.8097 0.8983 0.084 Uiso 1 1 calc GR . . . .
H15C H 0.4682 0.8492 0.8697 0.084 Uiso 1 1 calc GR . . . .
C16 C 0.5484(4) 0.9272(2) 0.5960(6) 0.0860(19) Uani 1 1 d . . . . .
H16 H 0.5831 0.9288 0.6656 0.103 Uiso 1 1 calc R . . . .
C17 C 0.5648(3) 0.92706(18) 0.4947(7) 0.0848(18) Uani 1 1 d . . . . .
H17 H 0.6111 0.9286 0.4914 0.102 Uiso 1 1 calc R . . . .
C18 C 0.5169(4) 0.92710(19) 0.3992(6) 0.0877(19) Uani 1 1 d . . . . .
H18 H 0.5285 0.9286 0.3262 0.105 Uiso 1 1 calc R . . . .
Al1 Al 0.20547(7) 1.0000 -0.00614(11) 0.0328(3) Uani 1 2 d S T P . .
F1A F 0.3431(7) 1.0870(4) 0.0223(12) 0.142(4) Uani 0.45 1 d D U . A 2
F2A F 0.4406(5) 1.0458(7) 0.0433(16) 0.148(5) Uani 0.45 1 d D U . A 2
F3A F 0.3749(5) 1.0284(4) 0.1635(8) 0.126(3) Uani 0.45 1 d D U . A 2
C2A C 0.3797(5) 1.0436(4) 0.0603(9) 0.112(5) Uani 0.45 1 d D U . A 2
F1 F 0.4209(5) 1.0241(6) -0.1374(19) 0.087(4) Uani 0.25 1 d D U . A 2
F3 F 0.3552(5) 0.9508(2) -0.1776(9) 0.104(2) Uani 0.5 1 d D U . A 2
F1_1 F 0.1695(5) 0.8100(3) -0.0844(10) 0.128(3) Uani 0.55 1 d . . . B 1
F2_1 F 0.2135(4) 0.8691(3) 0.0386(6) 0.108(2) Uani 0.55 1 d . . . B 1
F3_1 F 0.2413(5) 0.8559(6) -0.1085(8) 0.145(5) Uani 0.55 1 d . . . B 1
F4_1 F 0.0449(4) 0.8491(4) -0.1819(9) 0.121(3) Uani 0.55 1 d . . . B 1
F5_1 F 0.0700(4) 0.8705(6) -0.0108(11) 0.094(3) Uani 0.55 1 d . . . B 1
F6_1 F 0.0297(3) 0.9267(4) -0.1215(8) 0.103(3) Uani 0.55 1 d . . . B 1
F7_1 F 0.1968(7) 0.9376(6) -0.2436(10) 0.114(5) Uani 0.55 1 d . . . B 1
F8_1 F 0.0906(6) 0.9362(5) -0.2979(9) 0.154(5) Uani 0.55 1 d . . . B 1
F9_1 F 0.1387(8) 0.8701(7) -0.3019(10) 0.125(6) Uani 0.55 1 d . . . B 1
O1_1 O 0.1533(4) 0.9520(3) -0.0763(6) 0.0558(18) Uani 0.55 1 d . . . B 1
C1_1 C 0.1409(8) 0.9008(7) -0.1197(14) 0.0568(13) Uani 0.55 1 d . . . B 1
C2_1 C 0.0714(5) 0.8900(4) -0.1050(10) 0.071(2) Uani 0.55 1 d . . . B 1
C3_1 C 0.1889(5) 0.8556(5) -0.0719(11) 0.080(3) Uani 0.55 1 d . . . B 1
C4_1 C 0.1381(6) 0.9116(6) -0.2459(12) 0.085(3) Uani 0.55 1 d . . . B 1
F1_2 F 0.0655(7) 0.9540(7) -0.2565(11) 0.172(5) Uani 0.45 1 d D U . B 2
F2_2 F 0.0254(6) 0.8824(6) -0.2036(13) 0.141(5) Uani 0.45 1 d D U . B 2
F3_2 F 0.0476(5) 0.9487(4) -0.0807(10) 0.098(3) Uani 0.45 1 d D U . B 2
F4_2 F 0.1896(5) 0.8377(3) 0.0243(9) 0.113(3) Uani 0.45 1 d D U . B 2
F5_2 F 0.0914(9) 0.8619(9) 0.0166(17) 0.149(7) Uani 0.45 1 d D U . B 2
F6_2 F 0.1201(8) 0.8080(4) -0.1204(11) 0.154(5) Uani 0.45 1 d D U . B 2
F7_2 F 0.2268(6) 0.8663(6) -0.1688(10) 0.129(4) Uani 0.45 1 d D U . B 2
F8_2 F 0.1320(9) 0.8556(7) -0.2853(16) 0.131(6) Uani 0.45 1 d D U . B 2
F9_2 F 0.1801(10) 0.9342(7) -0.2736(14) 0.118(5) Uani 0.45 1 d D U . B 2
O1_2 O 0.1747(4) 0.9381(3) -0.0369(7) 0.050(2) Uani 0.45 1 d D U . B 2
C1_2 C 0.1377(8) 0.9043(8) -0.1142(15) 0.0568(13) Uani 0.45 1 d D U . B 2
C2_2 C 0.0661(7) 0.9224(6) -0.1627(11) 0.111(4) Uani 0.45 1 d D U . B 2
C3_2 C 0.1340(7) 0.8519(5) -0.0500(12) 0.119(4) Uani 0.45 1 d D U . B 2
C4_2 C 0.1682(7) 0.8921(6) -0.2124(11) 0.098(4) Uani 0.45 1 d D U . B 2
F1_3 F 0.3612(5) 1.0973(3) -0.0417(6) 0.110(3) Uani 0.55 1 d D U . A 1
F2_3 F 0.4343(5) 1.0601(5) 0.0779(9) 0.106(3) Uani 0.55 1 d D U . A 1
F3_3 F 0.3450(4) 1.0717(3) 0.1139(6) 0.103(2) Uani 0.55 1 d D U . A 1
F4_3 F 0.4294(3) 1.0000 -0.1210(18) 0.092(4) Uani 0.5 2 d DS TU P A 1
F5_3 F 0.3259(4) 0.9698(3) -0.2132(5) 0.092(2) Uani 0.5 1 d D U . A -1
O1_3 O 0.28023(19) 1.0000 -0.0391(4) 0.0709(14) Uani 1 2 d S T P A .
C1_3 C 0.3458(3) 1.0000 -0.0223(5) 0.0487(13) Uani 1 2 d DS T P . .
C2_3 C 0.3704(4) 1.0550(3) 0.0285(6) 0.075(3) Uani 0.55 1 d D U . A 1
C3_3 C 0.3644(3) 1.0000 -0.1354(7) 0.0702(19) Uani 1 2 d DS T P A .
F1_4 F 0.3025(3) 1.0000 0.3609(5) 0.132(2) Uani 1 2 d DS T P . .
F2_4 F 0.2250(6) 1.0431(4) 0.4113(6) 0.106(3) Uani 0.5 1 d D . . B -2
F3_4 F 0.2686(5) 1.0768(5) 0.2915(10) 0.081(3) Uani 0.5 1 d D . . B -2
F4_4 F 0.1951(6) 1.0614(4) 0.3785(8) 0.112(4) Uani 0.5 1 d D U . B 5
F5_4 F 0.1531(7) 1.0857(5) 0.2266(15) 0.130(5) Uani 0.5 1 d D U . B 5
F6_4 F 0.2467(6) 1.0842(5) 0.2510(12) 0.112(5) Uani 0.5 1 d D U . B 5
F7_4 F 0.1302(6) 1.0770(4) 0.2029(10) 0.099(3) Uani 0.5 1 d D U . B -2
F8_4 F 0.1016(3) 1.0149(5) 0.2990(5) 0.118(5) Uani 0.5 1 d D U . B -2
F9_4 F 0.0923(3) 1.0142(5) 0.1221(5) 0.105(4) Uani 0.5 1 d D U . B -2
O1_4 O 0.2196(2) 1.0000 0.1377(3) 0.0665(12) Uani 1 2 d S T P B .
C1_4 C 0.1995(3) 1.0000 0.2329(4) 0.0424(12) Uani 1 2 d S T P . .
C2_4 C 0.2511(4) 1.0312(3) 0.3276(7) 0.080(3) Uani 0.5 1 d D . . B -2
C3_4 C 0.2012(5) 1.0545(4) 0.2762(8) 0.089(3) Uani 0.5 1 d D U . B 5
C4_4 C 0.1310(4) 1.0254(4) 0.2192(5) 0.091(3) Uani 0.5 1 d D U . B -2

loop_
_atom_site_aniso_label
_atom_site_aniso_U_11
_atom_site_aniso_U_22
_atom_site_aniso_U_33
_atom_site_aniso_U_23
_atom_site_aniso_U_13
_atom_site_aniso_U_12
Ca1 0.0610(7) 0.0229(5) 0.0956(10) 0.000 0.0344(7) 0.000
N1 0.0313(13) 0.0282(13) 0.0365(14) -0.0011(11) 0.0072(11) 0.0024(11)
C1 0.0402(19) 0.0361(19) 0.053(2) 0.0029(16) 0.0128(16) -0.0063(15)
C2 0.0307(16) 0.0304(16) 0.0321(16) 0.0016(13) 0.0021(13) -0.0030(13)
C3 0.032(2) 0.022(2) 0.044(3) 0.000 0.0046(19) 0.000
C4 0.0342(16) 0.0293(16) 0.0370(17) -0.0046(13) 0.0083(13) 0.0011(13)
C5 0.0350(17) 0.0328(17) 0.0364(17) -0.0029(14) 0.0065(14) 0.0027(14)
C6 0.0374(18) 0.042(2) 0.049(2) -0.0030(16) 0.0081(16) 0.0074(15)
C7 0.050(2) 0.042(2) 0.060(2) -0.0120(18) 0.0151(19) 0.0120(17)
C8 0.053(2) 0.055(2) 0.044(2) -0.0166(18) 0.0093(18) 0.0060(19)
C9 0.0420(19) 0.0396(19) 0.0369(18) -0.0077(15) 0.0073(15) 0.0014(15)
C10 0.0406(19) 0.0383(18) 0.0360(17) -0.0027(15) 0.0049(14) 0.0024(15)
C11 0.045(2) 0.053(2) 0.042(2) -0.0044(18) -0.0006(16) -0.0006(17)
C12 0.055(2) 0.075(3) 0.041(2) -0.010(2) 0.0132(18) -0.014(2)
C13 0.046(2) 0.058(2) 0.0337(18) -0.0069(17) 0.0014(15) 0.0009(18)
C14 0.066(3) 0.074(3) 0.048(2) 0.006(2) -0.003(2) -0.011(2)
C15 0.052(2) 0.071(3) 0.042(2) -0.013(2) 0.0045(18) -0.009(2)
C16 0.104(5) 0.040(2) 0.094(4) -0.010(3) -0.015(4) 0.002(3)
C17 0.081(4) 0.029(2) 0.143(6) 0.000(3) 0.026(4) -0.010(2)
C18 0.145(6) 0.030(2) 0.096(4) 0.007(2) 0.044(4) -0.008(3)
Al1 0.0307(7) 0.0327(7) 0.0343(7) 0.000 0.0063(6) 0.000
F1A 0.181(10) 0.082(7) 0.150(10) -0.065(7) 0.015(8) 0.019(6)
F2A 0.068(5) 0.115(9) 0.241(14) -0.099(8) -0.002(6) -0.034(5)
F3A 0.112(6) 0.134(7) 0.109(5) -0.075(5) -0.021(5) 0.002(5)
C2A 0.079(7) 0.108(9) 0.124(8) -0.062(7) -0.026(6) -0.006(6)
F1 0.074(6) 0.077(10) 0.134(8) 0.001(8) 0.071(6) -0.010(6)
F3 0.125(6) 0.076(5) 0.117(6) -0.038(4) 0.043(5) 0.000(4)
F1_1 0.124(7) 0.057(4) 0.199(10) -0.019(5) 0.031(7) 0.015(5)
F2_1 0.149(7) 0.085(5) 0.076(4) -0.009(4) -0.002(4) 0.015(5)
F3_1 0.091(6) 0.242(13) 0.102(7) -0.014(8) 0.025(5) 0.077(7)
F4_1 0.078(5) 0.130(7) 0.146(7) -0.025(7) 0.007(5) -0.067(6)
F5_1 0.078(4) 0.096(8) 0.119(7) -0.007(6) 0.042(4) -0.024(4)
F6_1 0.049(4) 0.123(8) 0.140(8) -0.016(5) 0.029(4) 0.000(4)
F7_1 0.115(8) 0.163(9) 0.082(7) -0.050(6) 0.061(6) -0.080(7)
F8_1 0.131(8) 0.224(12) 0.120(7) 0.058(7) 0.058(6) 0.080(8)
F9_1 0.155(9) 0.162(12) 0.068(5) -0.074(7) 0.049(5) -0.079(9)
O1_1 0.048(4) 0.057(5) 0.058(5) -0.018(3) 0.003(3) -0.015(3)
C1_1 0.055(2) 0.053(3) 0.062(3) -0.029(2) 0.0138(19) -0.019(2)
C2_1 0.052(5) 0.070(6) 0.090(7) 0.015(5) 0.017(5) -0.009(5)
C3_1 0.079(7) 0.068(7) 0.098(8) -0.015(6) 0.032(6) 0.016(5)
C4_1 0.058(6) 0.097(9) 0.100(9) -0.008(8) 0.019(6) -0.013(6)
F1_2 0.134(9) 0.238(12) 0.130(8) 0.039(8) 0.005(6) 0.042(8)
F2_2 0.089(7) 0.170(9) 0.148(9) -0.058(8) 0.000(6) -0.016(6)
F3_2 0.062(5) 0.106(7) 0.133(7) -0.040(5) 0.033(5) -0.018(4)
F4_2 0.159(7) 0.045(4) 0.122(7) -0.019(4) 0.009(5) -0.012(4)
F5_2 0.211(13) 0.095(8) 0.172(12) 0.038(8) 0.104(11) -0.002(9)
F6_2 0.213(12) 0.064(5) 0.170(9) -0.030(5) 0.014(9) -0.030(7)
F7_2 0.118(7) 0.173(10) 0.109(8) -0.019(7) 0.051(6) 0.056(6)
F8_2 0.154(11) 0.124(9) 0.101(9) -0.052(7) 0.002(7) 0.028(7)
F9_2 0.143(12) 0.130(9) 0.086(8) -0.013(6) 0.036(8) 0.021(8)
O1_2 0.048(5) 0.039(4) 0.056(5) -0.010(3) -0.001(3) -0.007(3)
C1_2 0.055(2) 0.053(3) 0.062(3) -0.029(2) 0.0138(19) -0.019(2)
C2_2 0.078(6) 0.143(9) 0.104(7) -0.032(5) 0.006(5) 0.003(5)
C3_2 0.154(9) 0.085(6) 0.114(7) -0.007(5) 0.026(6) -0.024(5)
C4_2 0.110(8) 0.105(8) 0.080(6) -0.028(5) 0.028(5) 0.013(6)
F1_3 0.191(8) 0.062(4) 0.092(4) -0.006(3) 0.066(5) -0.006(4)
F2_3 0.089(5) 0.109(7) 0.118(6) -0.054(5) 0.019(4) -0.054(4)
F3_3 0.143(6) 0.100(5) 0.075(4) -0.040(4) 0.046(4) -0.032(4)
F4_3 0.072(5) 0.096(10) 0.122(7) 0.000 0.051(5) 0.000
F5_3 0.121(6) 0.105(5) 0.053(4) 0.005(3) 0.026(4) 0.009(4)
O1_3 0.033(2) 0.122(4) 0.059(3) 0.000 0.0135(18) 0.000
C1_3 0.030(2) 0.059(3) 0.056(3) 0.000 0.008(2) 0.000
C2_3 0.082(6) 0.089(7) 0.054(4) -0.012(4) 0.018(4) -0.033(5)
C3_3 0.070(4) 0.057(4) 0.093(6) 0.000 0.037(4) 0.000
F1_4 0.075(3) 0.202(7) 0.096(4) 0.000 -0.028(3) 0.000
F2_4 0.156(10) 0.106(8) 0.063(4) -0.046(5) 0.040(5) -0.041(6)
F3_4 0.103(6) 0.054(6) 0.085(6) -0.014(4) 0.023(5) -0.032(5)
F4_4 0.151(9) 0.075(6) 0.129(7) -0.037(5) 0.069(6) 0.017(5)
F5_4 0.152(9) 0.074(6) 0.176(10) 0.010(6) 0.059(7) 0.048(5)
F6_4 0.152(9) 0.039(4) 0.152(12) -0.006(6) 0.049(8) -0.011(5)
F7_4 0.104(6) 0.117(7) 0.077(5) 0.022(4) 0.021(4) 0.069(5)
F8_4 0.105(4) 0.179(13) 0.087(3) 0.026(5) 0.058(3) 0.047(6)
F9_4 0.057(3) 0.175(12) 0.081(3) 0.016(4) 0.014(2) 0.020(4)
O1_4 0.059(3) 0.101(4) 0.040(2) 0.000 0.0144(19) 0.000
C1_4 0.052(3) 0.042(3) 0.033(2) 0.000 0.011(2) 0.000
C2_4 0.100(9) 0.074(7) 0.062(6) -0.004(5) 0.011(6) -0.007(7)
C3_4 0.133(8) 0.039(4) 0.109(7) -0.018(5) 0.058(6) 0.003(5)
C4_4 0.089(6) 0.124(8) 0.066(5) 0.019(5) 0.029(4) 0.045(5)

loop_
_atom_type_symbol
_atom_type_description
_atom_type_scat_dispersion_real
_atom_type_scat_dispersion_imag
_atom_type_scat_source
C C 0.0181 0.0091 'International Tables Vol C Tables 4.2.6.8 and 6.1.1.4'
H H 0.0000 0.0000 'International Tables Vol C Tables 4.2.6.8 and 6.1.1.4'
Al Al 0.2130 0.2455 'International Tables Vol C Tables 4.2.6.8 and 6.1.1.4'
Ca Ca 0.3641 1.2855 'International Tables Vol C Tables 4.2.6.8 and 6.1.1.4'
F F 0.0727 0.0534 'International Tables Vol C Tables 4.2.6.8 and 6.1.1.4'
N N 0.0311 0.0180 'International Tables Vol C Tables 4.2.6.8 and 6.1.1.4'
O O 0.0492 0.0322 'International Tables Vol C Tables 4.2.6.8 and 6.1.1.4'

loop_
_geom_angle_atom_site_label_1
_geom_angle_atom_site_label_2
_geom_angle_atom_site_label_3
_geom_angle
_geom_angle_site_symmetry_1
_geom_angle_site_symmetry_3
N1 Ca1 N1 76.26(14) 2_656 .
N1 Ca1 C16 139.39(18) . .
N1 Ca1 C16 129.46(17) 2_656 .
N1 Ca1 C16 129.46(17) . 2_656
N1 Ca1 C16 139.39(18) 2_656 2_656
N1 Ca1 C17 114.84(14) . 2_656
N1 Ca1 C17 166.05(17) 2_656 2_656
N1 Ca1 C17 166.05(17) . .
N1 Ca1 C17 114.84(14) 2_656 .
N1 Ca1 C18 155.76(18) 2_656 2_656
N1 Ca1 C18 118.74(16) . 2_656
N1 Ca1 C18 155.76(18) . .
N1 Ca1 C18 118.74(16) 2_656 .
C16 Ca1 C16 55.1(2) 2_656 .
C16 Ca1 C17 26.86(18) . .
C16 Ca1 C17 47.54(17) 2_656 .
C16 Ca1 C17 26.86(18) 2_656 2_656
C16 Ca1 C17 47.54(17) . 2_656
C16 Ca1 C18 27.29(19) . 2_656
C16 Ca1 C18 27.29(19) 2_656 .
C16 Ca1 C18 47.09(18) 2_656 2_656
C17 Ca1 C17 55.8(2) . 2_656
C18 Ca1 C16 47.09(18) . .
C18 Ca1 C17 26.54(18) . .
C18 Ca1 C17 26.54(18) 2_656 2_656
C18 Ca1 C17 47.90(18) . 2_656
C18 Ca1 C17 47.90(18) 2_656 .
C18 Ca1 C18 55.4(2) . 2_656
C2 N1 Ca1 136.2(2) . .
C2 N1 C4 125.4(3) . .
C4 N1 Ca1 98.26(19) . .
N1 C2 C1 120.1(3) . .
N1 C2 C3 122.4(3) . .
C3 C2 C1 117.5(3) . .
C2 C3 C2 126.6(4) . 2_656
C5 C4 N1 118.9(3) . .
C9 C4 N1 119.5(3) . .
C9 C4 C5 120.7(3) . .
C4 C5 C10 120.5(3) . .
C6 C5 C4 118.3(3) . .
C6 C5 C10 121.2(3) . .
C7 C6 C5 121.2(3) . .
C8 C7 C6 119.7(3) . .
C7 C8 C9 121.8(4) . .
C4 C9 C13 121.5(3) . .
C8 C9 C4 118.2(3) . .
C8 C9 C13 120.1(3) . .
C11 C10 C5 113.1(3) . .
C11 C10 C12 110.1(3) . .
C12 C10 C5 112.7(3) . .
C9 C13 C14 110.6(3) . .
C9 C13 C15 112.7(3) . .
C14 C13 C15 110.2(3) . .
C17 C16 Ca1 76.7(3) . .
C17 C16 C18 120.3(6) . 2_656
C18 C16 Ca1 76.3(3) 2_656 .
C16 C17 Ca1 76.4(3) . .
C18 C17 Ca1 76.6(3) . .
C18 C17 C16 119.7(6) . .
C16 C18 Ca1 76.4(3) 2_656 .
C17 C18 Ca1 76.9(3) . .
C17 C18 C16 120.1(6) . 2_656
O1_1 Al1 O1_1 88.9(5) . 6_575
O1_1 Al1 O1_3 113.2(3) . .
O1_1 Al1 O1_4 116.8(3) 6_575 .
O1_1 Al1 O1_4 116.8(3) . .
O1_2 Al1 O1_2 133.4(5) . 6_575
O1_2 Al1 O1_3 105.8(3) 6_575 .
O1_2 Al1 O1_3 105.8(3) . .
O1_2 Al1 O1_4 101.2(3) . .
O1_2 Al1 O1_4 101.2(3) 6_575 .
O1_3 Al1 O1_1 113.2(3) . 6_575
O1_3 Al1 O1_4 107.4(2) . .
F1A C2A F2A 113.5(14) . .
F1A C2A F3A 113.0(12) . .
F1A C2A C1_3 101.8(7) . .
F2A C2A F3A 116.2(13) . .
F2A C2A C1_3 103.4(9) . .
F3A C2A C1_3 107.1(7) . .
C3_3 F1 F3 55.8(4) . 6_575
C1_1 O1_1 Al1 151.5(9) . .
O1_1 C1_1 C2_1 102.3(11) . .
O1_1 C1_1 C3_1 119.0(13) . .
O1_1 C1_1 C4_1 100.6(12) . .
C2_1 C1_1 C4_1 109.5(12) . .
C3_1 C1_1 C2_1 112.4(12) . .
C3_1 C1_1 C4_1 111.9(12) . .
F4_1 C2_1 C1_1 106.4(10) . .
F5_1 C2_1 F4_1 104.0(10) . .
F5_1 C2_1 C1_1 114.0(10) . .
F6_1 C2_1 F4_1 105.7(9) . .
F6_1 C2_1 F5_1 105.2(11) . .
F6_1 C2_1 C1_1 120.1(11) . .
F1_1 C3_1 F2_1 113.1(12) . .
F1_1 C3_1 F3_1 104.5(11) . .
F1_1 C3_1 C1_1 118.4(12) . .
F2_1 C3_1 C1_1 104.9(9) . .
F3_1 C3_1 F2_1 101.1(10) . .
F3_1 C3_1 C1_1 113.7(12) . .
F7_1 C4_1 C1_1 103.6(12) . .
F8_1 C4_1 F7_1 112.8(14) . .
F8_1 C4_1 F9_1 104.1(15) . .
F8_1 C4_1 C1_1 116.3(11) . .
F9_1 C4_1 F7_1 105.9(13) . .
F9_1 C4_1 C1_1 113.9(14) . .
C1_2 O1_2 Al1 147.9(9) . .
O1_2 C1_2 C2_2 115.3(13) . .
O1_2 C1_2 C3_2 104.9(12) . .
O1_2 C1_2 C4_2 113.5(13) . .
C3_2 C1_2 C2_2 106.4(13) . .
C4_2 C1_2 C2_2 107.8(12) . .
C4_2 C1_2 C3_2 108.6(13) . .
F1_2 C2_2 C1_2 107.4(12) . .
F2_2 C2_2 F1_2 103.5(12) . .
F2_2 C2_2 F3_2 112.1(12) . .
F2_2 C2_2 C1_2 113.8(13) . .
F3_2 C2_2 F1_2 113.6(14) . .
F3_2 C2_2 C1_2 106.5(12) . .
F4_2 C3_2 F5_2 103.1(13) . .
F4_2 C3_2 F6_2 103.5(12) . .
F4_2 C3_2 C1_2 115.4(13) . .
F5_2 C3_2 F6_2 116.5(15) . .
F5_2 C3_2 C1_2 105.8(14) . .
F6_2 C3_2 C1_2 112.4(13) . .
F7_2 C4_2 C1_2 106.8(11) . .
F8_2 C4_2 F7_2 104.3(13) . .
F8_2 C4_2 C1_2 112.2(15) . .
F9_2 C4_2 F7_2 108.3(15) . .
F9_2 C4_2 F8_2 107.4(14) . .
F9_2 C4_2 C1_2 117.0(14) . .
C1_3 O1_3 Al1 158.1(4) . .
C2A C1_3 C2A 89.8(9) 6_575 .
O1_3 C1_3 C2A 113.3(6) . 6_575
O1_3 C1_3 C2A 113.3(6) . .
O1_3 C1_3 C2_3 107.1(4) . .
O1_3 C1_3 C2_3 107.1(4) . 6_575
O1_3 C1_3 C3_3 109.5(5) . .
C2_3 C1_3 C2_3 125.4(8) . 6_575
C3_3 C1_3 C2A 114.9(5) . 6_575
C3_3 C1_3 C2A 114.9(5) . .
C3_3 C1_3 C2_3 103.6(4) . 6_575
C3_3 C1_3 C2_3 103.6(4) . .
F1_3 C2_3 F3_3 103.5(8) . .
F1_3 C2_3 C1_3 116.9(6) . .
F2_3 C2_3 F1_3 101.1(9) . .
F2_3 C2_3 F3_3 99.0(7) . .
F2_3 C2_3 C1_3 117.9(7) . .
F3_3 C2_3 C1_3 115.7(6) . .
F1 C3_3 F1 53.4(15) . 6_575
F1 C3_3 C1_3 115.9(11) 6_575 .
F1 C3_3 C1_3 115.9(11) . .
F3 C3_3 F1 117.1(11) . .
F3 C3_3 F1 68.0(8) 6_575 .
F3 C3_3 F1 117.1(11) 6_575 6_575
F3 C3_3 F1 68.0(8) . 6_575
F3 C3_3 F3 135.0(12) 6_575 .
F3 C3_3 C1_3 108.0(6) 6_575 .
F3 C3_3 C1_3 108.0(6) . .
F4_3 C3_3 C1_3 110.7(11) . .
F5_3 C3_3 F4_3 121.5(9) . .
F5_3 C3_3 C1_3 114.3(5) . .
C1_4 O1_4 Al1 152.5(4) . .
O1_4 C1_4 C2_4 109.8(5) . .
O1_4 C1_4 C3_4 109.6(4) . 6_575
O1_4 C1_4 C3_4 109.6(4) . .
O1_4 C1_4 C4_4 112.6(4) . .
C3_4 C1_4 C3_4 137.8(8) . 6_575
C4_4 C1_4 C2_4 109.4(4) . .
F1_4 C2_4 C1_4 107.6(6) . .
F2_4 C2_4 F1_4 110.8(9) . .
F2_4 C2_4 C1_4 110.3(7) . .
F3_4 C2_4 F1_4 110.2(9) . .
F3_4 C2_4 F2_4 105.9(9) . .
F3_4 C2_4 C1_4 112.1(7) . .
F4_4 C3_4 F5_4 97.4(12) . .
F4_4 C3_4 F6_4 113.5(12) . .
F4_4 C3_4 C1_4 118.5(9) . .
F5_4 C3_4 C1_4 116.0(10) . .
F6_4 C3_4 F5_4 94.5(12) . .
F6_4 C3_4 C1_4 113.5(10) . .
F7_4 C4_4 F8_4 108.8(11) . .
F7_4 C4_4 F9_4 95.2(10) . .
F7_4 C4_4 C1_4 113.6(7) . .
F8_4 C4_4 C1_4 115.5(7) . .
F9_4 C4_4 F8_4 109.9(7) . .
F9_4 C4_4 C1_4 112.0(7) . .

loop_
_geom_bond_atom_site_label_1
_geom_bond_atom_site_label_2
_geom_bond_distance
_geom_bond_site_symmetry_2
Ca1 N1 2.239(3) 2_656
Ca1 N1 2.239(3) .
Ca1 C16 2.932(5) .
Ca1 C16 2.932(5) 2_656
Ca1 C17 2.935(5) .
Ca1 C17 2.935(5) 2_656
Ca1 C18 2.932(5) .
Ca1 C18 2.932(5) 2_656
N1 C2 1.320(4) .
N1 C4 1.420(4) .
C1 C2 1.510(5) .
C2 C3 1.401(4) .
C3 C2 1.401(4) 2_656
C4 C5 1.414(5) .
C4 C9 1.412(5) .
C5 C6 1.392(5) .
C5 C10 1.527(5) .
C6 C7 1.386(5) .
C7 C8 1.379(6) .
C8 C9 1.388(5) .
C9 C13 1.517(5) .
C10 C11 1.518(5) .
C10 C12 1.522(5) .
C13 C14 1.522(6) .
C13 C15 1.528(6) .
C16 C17 1.363(9) .
C16 C18 1.383(10) 2_656
C17 C18 1.347(9) .
C18 C16 1.383(10) 2_656
Al1 O1_1 1.706(7) 6_575
Al1 O1_1 1.706(7) .
Al1 O1_2 1.678(9) 6_575
Al1 O1_2 1.678(9) .
Al1 O1_3 1.706(4) .
Al1 O1_4 1.715(4) .
F1A C2A 1.340(8) .
F2A C2A 1.341(8) .
F3A C2A 1.345(8) .
C2A C1_3 1.537(8) .
F1 F3 1.485(15) 6_575
F1 C3_3 1.332(6) .
F3 C3_3 1.324(5) .
F1_1 C3_1 1.204(14) .
F2_1 C3_1 1.370(13) .
F3_1 C3_1 1.280(15) .
F4_1 C2_1 1.409(14) .
F5_1 C2_1 1.259(16) .
F6_1 C2_1 1.245(13) .
F7_1 C4_1 1.384(16) .
F8_1 C4_1 1.212(15) .
F9_1 C4_1 1.240(18) .
O1_1 C1_1 1.378(18) .
C1_1 C2_1 1.531(18) .
C1_1 C3_1 1.528(19) .
C1_1 C4_1 1.56(2) .
F1_2 C2_2 1.389(13) .
F2_2 C2_2 1.327(13) .
F3_2 C2_2 1.331(12) .
F4_2 C3_2 1.342(13) .
F5_2 C3_2 1.367(14) .
F6_2 C3_2 1.380(12) .
F7_2 C4_2 1.374(13) .
F8_2 C4_2 1.369(13) .
F9_2 C4_2 1.345(14) .
O1_2 C1_2 1.36(2) .
C1_2 C2_2 1.542(17) .
C1_2 C3_2 1.533(17) .
C1_2 C4_2 1.519(17) .
F1_3 C2_3 1.343(7) .
F2_3 C2_3 1.336(7) .
F3_3 C2_3 1.346(7) .
F4_3 C3_3 1.330(6) .
F5_3 C3_3 1.326(5) .
O1_3 C1_3 1.339(6) .
C1_3 C2A 1.537(8) 6_575
C1_3 C2_3 1.540(8) 6_575
C1_3 C2_3 1.540(8) .
C1_3 C3_3 1.525(10) .
C3_3 F1 1.332(6) 6_575
C3_3 F3 1.324(5) 6_575
F1_4 C2_4 1.311(4) .
F2_4 C2_4 1.305(5) .
F3_4 C2_4 1.299(5) .
F4_4 C3_4 1.300(5) .
F5_4 C3_4 1.302(5) .
F6_4 C3_4 1.300(5) .
F7_4 C4_4 1.298(5) .
F8_4 C4_4 1.300(5) .
F9_4 C4_4 1.300(5) .
O1_4 C1_4 1.331(6) .
C1_4 C2_4 1.586(11) .
C1_4 C3_4 1.452(10) 6_575
C1_4 C3_4 1.452(10) .
C1_4 C4_4 1.539(11) .
